data_1577359
loop_
_publ_author_name
'Zhang, Qilong'
'Zhou, Xu'
'Shan, Xiaofeng'
'He, Fa'
'Bao, Yuwei'
'Xu, Hong'
'Zhu, Chun'
'Zhu, Bixue'

_publ_section_title
;
 Switching between photochromism and photoluminescence in Schiff base
 derivatives by molecular design of end groups.
;
_journal_issue 18
_journal_name_full 'Chemical science'
_journal_page_first 9193
_journal_page_last 9203
_journal_paper_doi 10.1039/d6sc00735j
_journal_volume 17
_journal_year 2026
_chemical_formula_moiety 'C37 H30 N O'
_chemical_formula_sum 'C37 H33 N O'
_chemical_formula_weight 507.64
_space_group_crystal_system triclinic
_space_group_IT_number 2
_space_group_name_Hall '-P 1'
_space_group_name_H-M_alt 'P -1'
_atom_sites_solution_hydrogens geom
_audit_creation_date 2024-11-03
_audit_creation_method
;
Olex2 1.2-beta
(compiled 2018.05.29 svn.r3508 for OlexSys, GUI svn.r5506)
;
_audit_update_record
;
2025-09-10 deposited with the CCDC.	2026-03-16 downloaded from the CCDC.
;
_cell_angle_alpha 87.987(5)
_cell_angle_beta 88.805(5)
_cell_angle_gamma 86.401(5)
_cell_formula_units_Z 2
_cell_length_a 6.1709(9)
_cell_length_b 9.2484(12)
_cell_length_c 25.973(4)
_cell_measurement_reflns_used 5210
_cell_measurement_temperature 273.15
_cell_measurement_theta_max 28.28
_cell_measurement_theta_min 2.67
_cell_volume 1478.2(4)
_computing_molecular_graphics 'Olex2 (Dolomanov et al., 2009)'
_computing_publication_material 'Olex2 (Dolomanov et al., 2009)'
_computing_structure_refinement 'ShelXL (Sheldrick, 2015)'
_diffrn_ambient_temperature 273.15
_diffrn_measured_fraction_theta_full 0.985
_diffrn_measured_fraction_theta_max 0.985
_diffrn_measurement_device_type 'Bruker APEX-II CCD'
_diffrn_measurement_method '\f and \w scans'
_diffrn_radiation_type MoK\a
_diffrn_radiation_wavelength 0.71073
_diffrn_reflns_av_R_equivalents 0.0281
_diffrn_reflns_av_unetI/netI 0.0429
_diffrn_reflns_Laue_measured_fraction_full 0.985
_diffrn_reflns_Laue_measured_fraction_max 0.985
_diffrn_reflns_limit_h_max 7
_diffrn_reflns_limit_h_min -7
_diffrn_reflns_limit_k_max 10
_diffrn_reflns_limit_k_min -9
_diffrn_reflns_limit_l_max 30
_diffrn_reflns_limit_l_min -30
_diffrn_reflns_number 12353
_diffrn_reflns_point_group_measured_fraction_full 0.985
_diffrn_reflns_point_group_measured_fraction_max 0.985
_diffrn_reflns_theta_full 24.994
_diffrn_reflns_theta_max 24.994
_diffrn_reflns_theta_min 3.140
_exptl_absorpt_coefficient_mu 0.067
_exptl_absorpt_correction_T_max 0.7457
_exptl_absorpt_correction_T_min 0.6318
_exptl_absorpt_correction_type multi-scan
_exptl_crystal_colour Yellow
_exptl_crystal_density_diffrn 1.141
_exptl_crystal_density_meas ?
_exptl_crystal_description block
_exptl_crystal_F_000 540
_exptl_crystal_size_max 0.21
_exptl_crystal_size_mid 0.2
_exptl_crystal_size_min 0.18
_refine_diff_density_max 0.736
_refine_diff_density_min -0.368
_refine_diff_density_rms 0.055
_refine_ls_extinction_method none
_refine_ls_goodness_of_fit_ref 1.047
_refine_ls_hydrogen_treatment constr
_refine_ls_matrix_type full
_refine_ls_number_parameters 369
_refine_ls_number_reflns 5125
_refine_ls_number_restraints 49
_refine_ls_restrained_S_all 1.084
_refine_ls_R_factor_all 0.1352
_refine_ls_R_factor_gt 0.1055
_refine_ls_shift/su_max 0.000
_refine_ls_shift/su_mean 0.000
_refine_ls_structure_factor_coef Fsqd
_refine_ls_weighting_details 'w=1/[\s^2^(Fo^2^)+(0.1657P)^2^+1.2807P] where P=(Fo^2^+2Fc^2^)/3'
_refine_ls_weighting_scheme calc
_refine_ls_wR_factor_gt 0.2903
_refine_ls_wR_factor_ref 0.3100
_reflns_Friedel_coverage 0.000
_reflns_number_gt 3624
_reflns_number_total 5125
_reflns_threshold_expression 'I > 2\s(I)'
_cod_data_source_file d6sc00735j2.cif
_cod_data_source_block aaa
_cod_depositor_comments
;
The following automatic conversions were performed:

data item '_exptl_crystal_density_meas' value 'none' was changed to
'?' -- the value is perceived as not measured.

Automatic conversion script
Id: cif_fix_values 8170 2020-07-09 18:12:32Z antanas 
;
_cod_database_code 1577359
_shelx_shelxl_version_number 2014/7
_shelx_space_group_comment
;
The symmetry employed for this shelxl refinement is uniquely defined
by the following loop, which should always be used as a source of
symmetry information in preference to the above space-group names.
They are only intended as comments.
;
_shelx_estimated_absorpt_t_max 0.988
_shelx_estimated_absorpt_t_min 0.986
_olex2_refinement_description
;
1. Fixed Uiso
 At 1.2 times of:
  All C(H) groups
 At 1.5 times of:
  All C(H,H,H) groups, All O(H) groups
2. Rigid bond restraints
 C34, C35
 with sigma for 1-2 distances of 0.001 and sigma for 1-3 distances of 0.002
3. Uiso/Uaniso restraints and constraints
Uanis(C29) \\sim Ueq, Uanis(C30) \\sim Ueq, Uanis(C32) \\sim Ueq, Uanis(C33)
\\sim Ueq, Uanis(C36) \\sim Ueq, Uanis(C37) \\sim Ueq: with sigma of 0.01 and
sigma for terminal atoms of 0.02
Uanis(C34) \\sim Ueq, Uanis(C36) \\sim Ueq, Uanis(C37) \\sim Ueq, Uanis(C35)
\\sim Ueq: with sigma of 0.01 and sigma for terminal atoms of 0.02
Uanis(C29) = Uanis(C29A)
Uanis(C30) = Uanis(C30A)
Uanis(C32) = Uanis(C32A)
Uanis(C33) = Uanis(C33A)
4. Others
 Sof(C29A)=Sof(H29A)=Sof(C30A)=Sof(H30A)=Sof(C32A)=Sof(H32A)=Sof(C33A)=
 Sof(H33A)=1-FVAR(1)
 Sof(C29)=Sof(H29)=Sof(C30)=Sof(H30)=Sof(C32)=Sof(H32)=Sof(C33)=Sof(H33)=FVAR(1)
5.a Aromatic/amide H refined with riding coordinates:
 C2(H2), C3(H3), C4(H4), C5(H5), C6(H6), C10(H10), C11(H11), C12(H12),
 C13(H13), C14(H14), C16(H16), C17(H17), C18(H18), C19(H19), C20(H20), C27(H27),
  C29(H29), C29A(H29A), C30(H30), C30A(H30A), C32(H32), C32A(H32A), C33(H33),
 C33A(H33A)
5.b Idealised Me refined as rotating group:
 C34(H34A,H34B,H34C), C36(H36A,H36C,H36B), C37(H37C,H37A,H37B)
5.c Idealised tetrahedral OH refined as rotating group:
 O1(H1)
;
_olex2_submission_special_instructions 'No special instructions were received'

loop_
_space_group_symop_operation_xyz
'x, y, z'
'-x, -y, -z'

loop_
_atom_site_label
_atom_site_type_symbol
_atom_site_fract_x
_atom_site_fract_y
_atom_site_fract_z
_atom_site_U_iso_or_equiv
_atom_site_adp_type
_atom_site_occupancy
_atom_site_site_symmetry_order
_atom_site_calc_flag
_atom_site_refinement_flags_posn
_atom_site_refinement_flags_adp
_atom_site_refinement_flags_occupancy
_atom_site_disorder_assembly
_atom_site_disorder_group
O1 O 0.1688(5) 0.7072(4) 0.33888(11) 0.0780(9) Uani 1 1 d . . . . .
H1 H 0.2293 0.7096 0.3666 0.117 Uiso 1 1 calc GR . . . .
N1 N 0.4971(6) 0.6847(4) 0.40170(12) 0.0662(9) Uani 1 1 d . . . . .
C1 C 0.8028(6) 0.2657(4) 0.21419(13) 0.0508(9) Uani 1 1 d . . . . .
C2 C 0.6706(8) 0.1801(4) 0.24484(15) 0.0665(11) Uani 1 1 d . . . . .
H2 H 0.5289 0.2136 0.2526 0.080 Uiso 1 1 calc R . . . .
C3 C 0.7484(11) 0.0452(5) 0.26389(18) 0.0884(16) Uani 1 1 d . . . . .
H3 H 0.6585 -0.0106 0.2845 0.106 Uiso 1 1 calc R . . . .
C4 C 0.9515(13) -0.0055(6) 0.2530(2) 0.098(2) Uani 1 1 d . . . . .
H4 H 1.0008 -0.0968 0.2655 0.118 Uiso 1 1 calc R . . . .
C5 C 1.0878(10) 0.0771(6) 0.2232(2) 0.0913(17) Uani 1 1 d . . . . .
H5 H 1.2294 0.0419 0.2162 0.110 Uiso 1 1 calc R . . . .
C6 C 1.0136(7) 0.2136(5) 0.20355(17) 0.0698(12) Uani 1 1 d . . . . .
H6 H 1.1055 0.2692 0.1834 0.084 Uiso 1 1 calc R . . . .
C7 C 0.7114(5) 0.4104(4) 0.19391(13) 0.0449(8) Uani 1 1 d . . . . .
C8 C 0.7419(6) 0.4618(4) 0.14547(13) 0.0474(8) Uani 1 1 d . . . . .
C9 C 0.8546(6) 0.3735(4) 0.10433(13) 0.0503(9) Uani 1 1 d . . . . .
C10 C 0.7904(8) 0.2390(4) 0.09256(15) 0.0665(11) Uani 1 1 d . . . . .
H10 H 0.6733 0.2012 0.1104 0.080 Uiso 1 1 calc R . . . .
C11 C 0.8957(9) 0.1603(5) 0.05512(18) 0.0829(14) Uani 1 1 d . . . . .
H11 H 0.8495 0.0696 0.0478 0.100 Uiso 1 1 calc R . . . .
C12 C 1.0686(9) 0.2132(6) 0.02826(19) 0.0872(15) Uani 1 1 d . . . . .
H12 H 1.1419 0.1582 0.0033 0.105 Uiso 1 1 calc R . . . .
C13 C 1.1318(9) 0.3481(6) 0.0387(2) 0.0906(16) Uani 1 1 d . . . . .
H13 H 1.2480 0.3857 0.0205 0.109 Uiso 1 1 calc R . . . .
C14 C 1.0247(8) 0.4285(5) 0.07599(17) 0.0729(12) Uani 1 1 d . . . . .
H14 H 1.0671 0.5209 0.0822 0.087 Uiso 1 1 calc R . . . .
C15 C 0.6595(6) 0.6104(4) 0.12842(13) 0.0473(8) Uani 1 1 d . . . . .
C16 C 0.7091(8) 0.7333(4) 0.15313(16) 0.0686(12) Uani 1 1 d . . . . .
H16 H 0.8023 0.7242 0.1809 0.082 Uiso 1 1 calc R . . . .
C17 C 0.6258(10) 0.8678(5) 0.1380(2) 0.0880(16) Uani 1 1 d . . . . .
H17 H 0.6629 0.9485 0.1555 0.106 Uiso 1 1 calc R . . . .
C18 C 0.4897(9) 0.8850(6) 0.0979(2) 0.0880(15) Uani 1 1 d . . . . .
H18 H 0.4311 0.9769 0.0883 0.106 Uiso 1 1 calc R . . . .
C19 C 0.4382(8) 0.7662(6) 0.07142(19) 0.0842(15) Uani 1 1 d . . . . .
H19 H 0.3448 0.7772 0.0437 0.101 Uiso 1 1 calc R . . . .
C20 C 0.5267(7) 0.6295(4) 0.08632(15) 0.0620(10) Uani 1 1 d . . . . .
H20 H 0.4958 0.5497 0.0676 0.074 Uiso 1 1 calc R . . . .
C21 C 0.5709(6) 0.4931(3) 0.23194(12) 0.0443(8) Uani 1 1 d . . . . .
C22 C 0.3558(6) 0.5399(4) 0.22087(14) 0.0512(9) Uani 1 1 d . . . . .
C23 C 0.2230(6) 0.6116(4) 0.25682(15) 0.0566(9) Uani 1 1 d . . . . .
C24 C 0.3027(6) 0.6397(4) 0.30483(14) 0.0533(9) Uani 1 1 d . . . . .
C25 C 0.5197(6) 0.5960(4) 0.31657(13) 0.0484(8) Uani 1 1 d . . . . .
C26 C 0.6490(6) 0.5214(4) 0.28024(13) 0.0481(8) Uani 1 1 d . . . . .
C27 C 0.6093(7) 0.6250(4) 0.36615(15) 0.0580(10) Uani 1 1 d . . . . .
H27 H 0.7549 0.5987 0.3720 0.070 Uiso 1 1 calc R . . . .
C28 C 0.5900(7) 0.7130(5) 0.44933(14) 0.0618(11) Uani 1 1 d . . . . .
C29 C 0.8021(18) 0.7416(12) 0.4539(4) 0.103(3) Uani 0.586(4) 1 d . U P A 1
H29 H 0.8929 0.7407 0.4248 0.123 Uiso 0.586(4) 1 calc R . P A 1
C29A C 0.721(3) 0.6294(19) 0.4757(5) 0.103(3) Uani 0.414(4) 1 d . . P A 2
H29A H 0.7628 0.5404 0.4619 0.123 Uiso 0.414(4) 1 calc R . P A 2
C30 C 0.8847(17) 0.7722(12) 0.5012(3) 0.101(2) Uani 0.586(4) 1 d . U P A 1
H30 H 1.0308 0.7904 0.5030 0.121 Uiso 0.586(4) 1 calc R . P A 1
C30A C 0.808(2) 0.6589(19) 0.5241(5) 0.101(2) Uani 0.414(4) 1 d . . P A 2
H30A H 0.9046 0.5906 0.5398 0.121 Uiso 0.414(4) 1 calc R . P A 2
C31 C 0.7571(7) 0.7767(5) 0.54639(15) 0.0632(11) Uani 1 1 d . . . . .
C32 C 0.5600(14) 0.7279(10) 0.5412(3) 0.0813(18) Uani 0.586(4) 1 d . U P A 1
H32 H 0.4763 0.7129 0.5709 0.098 Uiso 0.586(4) 1 calc R . P A 1
C32A C 0.5981(19) 0.8758(15) 0.5214(4) 0.0813(18) Uani 0.414(4) 1 d . . P A 2
H32A H 0.5475 0.9596 0.5377 0.098 Uiso 0.414(4) 1 calc R . P A 2
C33 C 0.4710(14) 0.6977(10) 0.4935(3) 0.0824(19) Uani 0.586(4) 1 d . U P A 1
H33 H 0.3305 0.6672 0.4922 0.099 Uiso 0.586(4) 1 calc R . P A 1
C33A C 0.5218(19) 0.8471(15) 0.4741(4) 0.0824(19) Uani 0.414(4) 1 d . . P A 2
H33A H 0.4254 0.9139 0.4576 0.099 Uiso 0.414(4) 1 calc R . P A 2
C34 C 0.9895(15) 0.9400(9) 0.5917(3) 0.148(3) Uani 1 1 d . U . . .
H34A H 1.0974 0.9205 0.5652 0.222 Uiso 1 1 calc GR . . . .
H34B H 1.0597 0.9542 0.6236 0.222 Uiso 1 1 calc GR . . . .
H34C H 0.9020 1.0259 0.5821 0.222 Uiso 1 1 calc GR . . . .
C35 C 0.8462(8) 0.8124(6) 0.59808(16) 0.0803(13) Uani 1 1 d . U . . .
C36 C 0.976(3) 0.6917(12) 0.6208(4) 0.232(6) Uani 1 1 d . U . . .
H36A H 0.8862 0.6122 0.6281 0.348 Uiso 1 1 calc GR . . . .
H36C H 1.0374 0.7207 0.6522 0.348 Uiso 1 1 calc GR . . . .
H36B H 1.0908 0.6622 0.5972 0.348 Uiso 1 1 calc GR . . . .
C37 C 0.6702(16) 0.8647(15) 0.6343(3) 0.206(5) Uani 1 1 d . U . . .
H37C H 0.5618 0.7947 0.6373 0.310 Uiso 1 1 calc GR . . . .
H37A H 0.6053 0.9554 0.6213 0.310 Uiso 1 1 calc GR . . . .
H37B H 0.7301 0.8778 0.6675 0.310 Uiso 1 1 calc GR . . . .

loop_
_atom_site_aniso_label
_atom_site_aniso_U_11
_atom_site_aniso_U_22
_atom_site_aniso_U_33
_atom_site_aniso_U_23
_atom_site_aniso_U_13
_atom_site_aniso_U_12
O1 0.0673(18) 0.100(2) 0.0642(18) -0.0217(17) 0.0026(15) 0.0235(17)
N1 0.073(2) 0.079(2) 0.0461(18) -0.0174(16) -0.0005(16) 0.0056(18)
C1 0.066(2) 0.0481(19) 0.0381(18) -0.0105(15) -0.0102(16) 0.0039(17)
C2 0.098(3) 0.052(2) 0.049(2) 0.0011(17) 0.001(2) 0.004(2)
C3 0.153(5) 0.052(3) 0.058(3) 0.001(2) -0.008(3) 0.008(3)
C4 0.165(6) 0.055(3) 0.072(3) -0.013(2) -0.043(4) 0.033(4)
C5 0.100(4) 0.076(3) 0.096(4) -0.032(3) -0.038(3) 0.036(3)
C6 0.073(3) 0.066(3) 0.070(3) -0.020(2) -0.015(2) 0.013(2)
C7 0.0495(19) 0.0457(19) 0.0403(18) -0.0040(14) -0.0062(15) -0.0057(15)
C8 0.052(2) 0.0475(19) 0.0442(19) -0.0054(15) -0.0053(15) -0.0127(15)
C9 0.061(2) 0.052(2) 0.0394(18) -0.0074(15) -0.0020(16) -0.0110(17)
C10 0.093(3) 0.059(2) 0.050(2) -0.0113(18) 0.003(2) -0.020(2)
C11 0.117(4) 0.067(3) 0.067(3) -0.028(2) 0.003(3) -0.018(3)
C12 0.102(4) 0.097(4) 0.064(3) -0.037(3) 0.007(3) 0.004(3)
C13 0.088(3) 0.108(4) 0.078(3) -0.033(3) 0.031(3) -0.021(3)
C14 0.082(3) 0.073(3) 0.067(3) -0.020(2) 0.016(2) -0.027(2)
C15 0.053(2) 0.0502(19) 0.0391(17) 0.0012(14) 0.0011(15) -0.0114(16)
C16 0.097(3) 0.052(2) 0.059(2) 0.0028(18) -0.024(2) -0.016(2)
C17 0.133(5) 0.052(3) 0.080(3) 0.007(2) -0.025(3) -0.018(3)
C18 0.105(4) 0.065(3) 0.092(4) 0.021(3) -0.008(3) -0.001(3)
C19 0.080(3) 0.099(4) 0.073(3) 0.021(3) -0.024(2) -0.007(3)
C20 0.068(2) 0.063(2) 0.056(2) -0.0002(18) -0.0118(19) -0.012(2)
C21 0.0525(19) 0.0399(17) 0.0405(17) 0.0000(13) -0.0044(15) -0.0029(15)
C22 0.057(2) 0.049(2) 0.048(2) 0.0009(15) -0.0071(16) -0.0017(16)
C23 0.051(2) 0.060(2) 0.058(2) -0.0016(18) -0.0041(17) 0.0027(17)
C24 0.056(2) 0.054(2) 0.049(2) -0.0040(16) 0.0016(17) 0.0065(17)
C25 0.054(2) 0.0482(19) 0.0426(18) -0.0006(15) -0.0007(15) 0.0006(16)
C26 0.052(2) 0.051(2) 0.0408(18) -0.0046(15) -0.0021(15) -0.0005(16)
C27 0.058(2) 0.063(2) 0.052(2) -0.0083(18) -0.0035(18) 0.0053(18)
C28 0.072(3) 0.071(3) 0.041(2) -0.0086(18) -0.0054(19) 0.008(2)
C29 0.113(5) 0.136(6) 0.063(4) -0.037(4) 0.014(4) -0.027(5)
C29A 0.113(5) 0.136(6) 0.063(4) -0.037(4) 0.014(4) -0.027(5)
C30 0.100(5) 0.141(6) 0.067(4) -0.028(4) -0.002(4) -0.028(4)
C30A 0.100(5) 0.141(6) 0.067(4) -0.028(4) -0.002(4) -0.028(4)
C31 0.079(3) 0.069(3) 0.042(2) -0.0054(18) -0.0008(19) -0.005(2)
C32 0.084(4) 0.108(5) 0.053(3) -0.017(3) 0.004(3) -0.007(4)
C32A 0.084(4) 0.108(5) 0.053(3) -0.017(3) 0.004(3) -0.007(4)
C33 0.074(4) 0.113(5) 0.061(4) -0.017(3) 0.001(3) -0.006(4)
C33A 0.074(4) 0.113(5) 0.061(4) -0.017(3) 0.001(3) -0.006(4)
C34 0.182(7) 0.168(6) 0.104(5) -0.014(4) -0.035(5) -0.078(5)
C35 0.092(3) 0.103(3) 0.045(2) -0.003(2) -0.008(2) 0.001(2)
C36 0.365(13) 0.191(9) 0.139(7) -0.007(6) -0.147(8) 0.042(9)
C37 0.161(7) 0.377(13) 0.086(5) -0.101(7) -0.017(5) -0.001(8)

loop_
_atom_type_symbol
_atom_type_description
_atom_type_scat_dispersion_real
_atom_type_scat_dispersion_imag
_atom_type_scat_source
C C 0.0033 0.0016 'International Tables Vol C Tables 4.2.6.8 and 6.1.1.4'
H H 0.0000 0.0000 'International Tables Vol C Tables 4.2.6.8 and 6.1.1.4'
N N 0.0061 0.0033 'International Tables Vol C Tables 4.2.6.8 and 6.1.1.4'
O O 0.0106 0.0060 'International Tables Vol C Tables 4.2.6.8 and 6.1.1.4'

loop_
_geom_angle_atom_site_label_1
_geom_angle_atom_site_label_2
_geom_angle_atom_site_label_3
_geom_angle
_geom_angle_site_symmetry_1
_geom_angle_site_symmetry_3
_geom_angle_publ_flag
C27 N1 C28 121.2(4) . . ?
C2 C1 C7 118.8(3) . . ?
C6 C1 C2 118.5(4) . . ?
C6 C1 C7 122.6(4) . . ?
C3 C2 C1 120.5(5) . . ?
C4 C3 C2 120.8(5) . . ?
C3 C4 C5 120.3(5) . . ?
C4 C5 C6 120.2(5) . . ?
C1 C6 C5 119.7(5) . . ?
C8 C7 C1 124.3(3) . . ?
C8 C7 C21 121.5(3) . . ?
C21 C7 C1 114.2(3) . . ?
C7 C8 C9 122.9(3) . . ?
C7 C8 C15 121.9(3) . . ?
C15 C8 C9 115.2(3) . . ?
C10 C9 C8 122.0(3) . . ?
C10 C9 C14 118.0(4) . . ?
C14 C9 C8 120.0(3) . . ?
C11 C10 C9 121.0(4) . . ?
C10 C11 C12 120.8(4) . . ?
C13 C12 C11 119.0(4) . . ?
C12 C13 C14 120.4(5) . . ?
C13 C14 C9 120.7(4) . . ?
C16 C15 C8 122.9(3) . . ?
C16 C15 C20 117.0(3) . . ?
C20 C15 C8 120.1(3) . . ?
C17 C16 C15 122.0(4) . . ?
C18 C17 C16 120.6(4) . . ?
C17 C18 C19 119.7(5) . . ?
C18 C19 C20 119.5(4) . . ?
C15 C20 C19 121.1(4) . . ?
C22 C21 C7 121.4(3) . . ?
C26 C21 C7 120.5(3) . . ?
C26 C21 C22 118.0(3) . . ?
C23 C22 C21 121.5(3) . . ?
C22 C23 C24 120.1(3) . . ?
O1 C24 C23 118.5(3) . . ?
O1 C24 C25 122.0(3) . . ?
C23 C24 C25 119.5(3) . . ?
C24 C25 C27 121.1(3) . . ?
C26 C25 C24 119.4(3) . . ?
C26 C25 C27 119.5(3) . . ?
C21 C26 C25 121.5(3) . . ?
N1 C27 C25 122.6(4) . . ?
N1 C28 C33A 118.3(6) . . ?
C29 C28 N1 122.9(5) . . ?
C29A C28 N1 127.4(7) . . ?
C29A C28 C33A 114.2(8) . . ?
C33 C28 N1 119.4(5) . . ?
C33 C28 C29 117.4(6) . . ?
C28 C29 C30 120.8(8) . . ?
C28 C29A C30A 126.4(14) . . ?
C29 C30 C31 122.6(9) . . ?
C31 C30A C29A 121.3(15) . . ?
C30 C31 C35 122.8(5) . . ?
C30A C31 C32A 116.9(9) . . ?
C30A C31 C35 123.1(8) . . ?
C32 C31 C30 113.8(6) . . ?
C32 C31 C35 122.8(5) . . ?
C32A C31 C35 119.9(6) . . ?
C31 C32 C33 123.9(7) . . ?
C33A C32A C31 120.4(11) . . ?
C28 C33 C32 120.1(7) . . ?
C32A C33A C28 120.5(11) . . ?
C31 C35 C34 110.0(4) . . ?
C36 C35 C31 112.1(5) . . ?
C36 C35 C34 107.7(8) . . ?
C36 C35 C37 111.2(8) . . ?
C37 C35 C31 111.6(5) . . ?
C37 C35 C34 103.9(7) . . ?

loop_
_geom_bond_atom_site_label_1
_geom_bond_atom_site_label_2
_geom_bond_distance
_geom_bond_site_symmetry_2
_geom_bond_publ_flag
O1 C24 1.341(4) . ?
N1 C27 1.264(5) . ?
N1 C28 1.414(5) . ?
C1 C2 1.391(6) . ?
C1 C6 1.384(6) . ?
C1 C7 1.502(5) . ?
C2 C3 1.387(6) . ?
C3 C4 1.338(9) . ?
C4 C5 1.378(9) . ?
C5 C6 1.399(7) . ?
C7 C8 1.343(5) . ?
C7 C21 1.499(5) . ?
C8 C9 1.500(5) . ?
C8 C15 1.491(5) . ?
C9 C10 1.375(5) . ?
C9 C14 1.382(6) . ?
C10 C11 1.365(6) . ?
C11 C12 1.369(7) . ?
C12 C13 1.369(7) . ?
C13 C14 1.374(6) . ?
C15 C16 1.379(5) . ?
C15 C20 1.380(5) . ?
C16 C17 1.364(6) . ?
C17 C18 1.350(7) . ?
C18 C19 1.374(7) . ?
C19 C20 1.391(6) . ?
C21 C22 1.402(5) . ?
C21 C26 1.392(5) . ?
C22 C23 1.388(5) . ?
C23 C24 1.389(5) . ?
C24 C25 1.411(5) . ?
C25 C26 1.396(5) . ?
C25 C27 1.452(5) . ?
C28 C29 1.360(11) . ?
C28 C29A 1.274(17) . ?
C28 C33 1.357(9) . ?
C28 C33A 1.451(13) . ?
C29 C30 1.385(13) . ?
C29A C30A 1.420(18) . ?
C30 C31 1.401(10) . ?
C30A C31 1.270(16) . ?
C31 C32 1.334(10) . ?
C31 C32A 1.448(13) . ?
C31 C35 1.516(6) . ?
C32 C33 1.411(11) . ?
C32A C33A 1.366(15) . ?
C34 C35 1.521(9) . ?
C35 C36 1.449(10) . ?
C35 C37 1.490(9) . ?

loop_
_geom_hbond_atom_site_label_D
_geom_hbond_atom_site_label_H
_geom_hbond_atom_site_label_A
_geom_hbond_distance_DH
_geom_hbond_distance_HA
_geom_hbond_distance_DA
_geom_hbond_angle_DHA
_geom_hbond_site_symmetry_A
O1 H1 N1 0.82 1.90 2.622(5) 146.0 .

loop_
_geom_torsion_atom_site_label_1
_geom_torsion_atom_site_label_2
_geom_torsion_atom_site_label_3
_geom_torsion_atom_site_label_4
_geom_torsion
_geom_torsion_site_symmetry_1
_geom_torsion_site_symmetry_2
_geom_torsion_site_symmetry_3
_geom_torsion_site_symmetry_4
_geom_torsion_publ_flag
O1 C24 C25 C26 177.7(4) . . . . ?
O1 C24 C25 C27 -1.1(6) . . . . ?
N1 C28 C29 C30 178.5(8) . . . . ?
N1 C28 C29A C30A -178.4(11) . . . . ?
N1 C28 C33 C32 -178.9(7) . . . . ?
N1 C28 C33A C32A 176.5(9) . . . . ?
C1 C2 C3 C4 -0.3(7) . . . . ?
C1 C7 C8 C9 6.0(5) . . . . ?
C1 C7 C8 C15 -175.9(3) . . . . ?
C1 C7 C21 C22 -123.2(3) . . . . ?
C1 C7 C21 C26 54.6(4) . . . . ?
C2 C1 C6 C5 0.6(5) . . . . ?
C2 C1 C7 C8 -136.7(4) . . . . ?
C2 C1 C7 C21 40.5(4) . . . . ?
C2 C3 C4 C5 1.1(8) . . . . ?
C3 C4 C5 C6 -1.0(7) . . . . ?
C4 C5 C6 C1 0.2(6) . . . . ?
C6 C1 C2 C3 -0.5(6) . . . . ?
C6 C1 C7 C8 43.2(5) . . . . ?
C6 C1 C7 C21 -139.6(3) . . . . ?
C7 C1 C2 C3 179.4(4) . . . . ?
C7 C1 C6 C5 -179.3(3) . . . . ?
C7 C8 C9 C10 53.7(5) . . . . ?
C7 C8 C9 C14 -128.1(4) . . . . ?
C7 C8 C15 C16 54.6(5) . . . . ?
C7 C8 C15 C20 -125.1(4) . . . . ?
C7 C21 C22 C23 177.5(3) . . . . ?
C7 C21 C26 C25 -178.9(3) . . . . ?
C8 C7 C21 C22 54.0(5) . . . . ?
C8 C7 C21 C26 -128.1(4) . . . . ?
C8 C9 C10 C11 -179.7(4) . . . . ?
C8 C9 C14 C13 179.0(4) . . . . ?
C8 C15 C16 C17 -177.6(4) . . . . ?
C8 C15 C20 C19 176.4(4) . . . . ?
C9 C8 C15 C16 -127.1(4) . . . . ?
C9 C8 C15 C20 53.2(4) . . . . ?
C9 C10 C11 C12 0.0(8) . . . . ?
C10 C9 C14 C13 -2.7(7) . . . . ?
C10 C11 C12 C13 -1.4(8) . . . . ?
C11 C12 C13 C14 0.7(9) . . . . ?
C12 C13 C14 C9 1.4(8) . . . . ?
C14 C9 C10 C11 2.0(6) . . . . ?
C15 C8 C9 C10 -124.6(4) . . . . ?
C15 C8 C9 C14 53.6(5) . . . . ?
C15 C16 C17 C18 0.1(8) . . . . ?
C16 C15 C20 C19 -3.3(6) . . . . ?
C16 C17 C18 C19 -1.3(9) . . . . ?
C17 C18 C19 C20 0.1(8) . . . . ?
C18 C19 C20 C15 2.3(7) . . . . ?
C20 C15 C16 C17 2.2(7) . . . . ?
C21 C7 C8 C9 -171.0(3) . . . . ?
C21 C7 C8 C15 7.1(5) . . . . ?
C21 C22 C23 C24 0.6(6) . . . . ?
C22 C21 C26 C25 -1.0(5) . . . . ?
C22 C23 C24 O1 -179.0(4) . . . . ?
C22 C23 C24 C25 0.6(6) . . . . ?
C23 C24 C25 C26 -1.9(5) . . . . ?
C23 C24 C25 C27 179.3(4) . . . . ?
C24 C25 C26 C21 2.1(5) . . . . ?
C24 C25 C27 N1 2.9(6) . . . . ?
C26 C21 C22 C23 -0.4(5) . . . . ?
C26 C25 C27 N1 -175.9(4) . . . . ?
C27 N1 C28 C29 30.3(9) . . . . ?
C27 N1 C28 C29A -42.9(11) . . . . ?
C27 N1 C28 C33 -143.0(6) . . . . ?
C27 N1 C28 C33A 141.8(7) . . . . ?
C27 C25 C26 C21 -179.1(3) . . . . ?
C28 N1 C27 C25 -179.2(4) . . . . ?
C28 C29 C30 C31 -0.6(17) . . . . ?
C28 C29A C30A C31 1(2) . . . . ?
C29 C28 C33 C32 7.4(12) . . . . ?
C29 C30 C31 C32 9.6(14) . . . . ?
C29 C30 C31 C35 -179.0(9) . . . . ?
C29A C28 C33A C32A 0.6(15) . . . . ?
C29A C30A C31 C32A 3.0(18) . . . . ?
C29A C30A C31 C35 179.9(10) . . . . ?
C30 C31 C32 C33 -10.4(12) . . . . ?
C30 C31 C35 C34 43.5(9) . . . . ?
C30 C31 C35 C36 -76.2(10) . . . . ?
C30 C31 C35 C37 158.3(9) . . . . ?
C30A C31 C32A C33A -5.1(15) . . . . ?
C30A C31 C35 C34 113.9(10) . . . . ?
C30A C31 C35 C36 -5.9(12) . . . . ?
C30A C31 C35 C37 -131.4(11) . . . . ?
C31 C32 C33 C28 2.3(14) . . . . ?
C31 C32A C33A C28 3.4(17) . . . . ?
C32 C31 C35 C34 -145.8(7) . . . . ?
C32 C31 C35 C36 94.4(10) . . . . ?
C32 C31 C35 C37 -31.1(10) . . . . ?
C32A C31 C35 C34 -69.3(8) . . . . ?
C32A C31 C35 C36 171.0(10) . . . . ?
C32A C31 C35 C37 45.5(10) . . . . ?
C33 C28 C29 C30 -8.1(14) . . . . ?
C33A C28 C29A C30A -2.9(18) . . . . ?
C35 C31 C32 C33 178.2(7) . . . . ?
C35 C31 C32A C33A 177.9(9) . . . . ?
